data_7153051
loop_
_publ_author_name
'Dixon, Luke I.'
'Carroll, Michael A.'
'Gregson, Thomas J.'
'Ellames, George J.'
'Harrington, Ross W.'
'Clegg, William'

_publ_section_title
;
 Unprecedented regiochemical control in the formation of
 aryl[1,2-a]imidazopyridines from alkynyliodonium salts: mechanistic
 insights.
;
_journal_issue 35
_journal_name_full 'Organic &amp; biomolecular chemistry'
_journal_page_first 5877
_journal_page_last 5884
_journal_paper_doi 10.1039/c3ob41112e
_journal_volume 11
_journal_year 2013
_chemical_formula_moiety 'C13 H11 N2 +,Cl -,H2 O'
_chemical_formula_sum 'C13 H13 Cl N2 O'
_chemical_formula_weight 248.70
_chemical_name_systematic
;
?
;
_space_group_IT_number 2
_symmetry_cell_setting triclinic
_symmetry_space_group_name_Hall '-P 1'
_symmetry_space_group_name_H-M 'P -1'
_atom_sites_solution_hydrogens mixed
_atom_sites_solution_primary direct
_atom_sites_solution_secondary difmap
_audit_creation_method SHELXL-97
_cell_angle_alpha 74.573(5)
_cell_angle_beta 74.634(5)
_cell_angle_gamma 71.501(5)
_cell_formula_units_Z 2
_cell_length_a 6.8922(4)
_cell_length_b 9.1653(6)
_cell_length_c 10.6422(6)
_cell_measurement_reflns_used 6311
_cell_measurement_temperature 150(2)
_cell_measurement_theta_max 27.96
_cell_measurement_theta_min 3.17
_cell_volume 602.44(7)
_computing_cell_refinement
;
CrysAlisPro, Oxford Diffraction Ltd.,
Version 1.171.33.34d (release 27-02-2009 CrysAlis171 .NET)
(compiled Feb 27 2009,15:38:38)
;
_computing_data_collection
;
CrysAlisPro, Oxford Diffraction Ltd.,
Version 1.171.33.34d (release 27-02-2009 CrysAlis171 .NET)
(compiled Feb 27 2009,15:38:38)
;
_computing_data_reduction
;
CrysAlisPro, Oxford Diffraction Ltd.,
Version 1.171.33.34d (release 27-02-2009 CrysAlis171 .NET)
(compiled Feb 27 2009,15:38:38)
;
_computing_molecular_graphics 'Bruker SHELXTL'
_computing_publication_material 'Bruker SHELXTL and local programs'
_computing_structure_refinement 'Bruker SHELXTL'
_computing_structure_solution 'Bruker SHELXTL'
_diffrn_ambient_temperature 150(2)
_diffrn_detector_area_resol_mean 10.3968
_diffrn_measured_fraction_theta_full 0.984
_diffrn_measured_fraction_theta_max 0.881
_diffrn_measurement_device_type 'Oxford Diffraction Gemini A Ultra diffractometer'
_diffrn_measurement_method '\w scans'
_diffrn_radiation_monochromator none
_diffrn_radiation_source 'sealed tube with Enhance optics'
_diffrn_radiation_type MoK\a
_diffrn_radiation_wavelength 0.71073
_diffrn_reflns_av_R_equivalents 0.0237
_diffrn_reflns_av_sigmaI/netI 0.0214
_diffrn_reflns_limit_h_max 8
_diffrn_reflns_limit_h_min -8
_diffrn_reflns_limit_k_max 11
_diffrn_reflns_limit_k_min -11
_diffrn_reflns_limit_l_max 13
_diffrn_reflns_limit_l_min -13
_diffrn_reflns_number 9325
_diffrn_reflns_theta_full 26.00
_diffrn_reflns_theta_max 28.02
_diffrn_reflns_theta_min 3.18
_exptl_absorpt_coefficient_mu 0.301
_exptl_absorpt_correction_T_max 0.942
_exptl_absorpt_correction_T_min 0.915
_exptl_absorpt_correction_type multi-scan
_exptl_absorpt_process_details
;
CrysAlisPro, Oxford Diffraction Ltd.,
Version 1.171.33.34d (release 27-02-2009 CrysAlis171 .NET)
(compiled Feb 27 2009,15:38:38)
Empirical absorption correction using spherical harmonics,
implemented in SCALE3 ABSPACK scaling algorithm.
;
_exptl_crystal_colour colourless
_exptl_crystal_density_diffrn 1.371
_exptl_crystal_density_method 'not measured'
_exptl_crystal_description block
_exptl_crystal_F_000 260
_exptl_crystal_size_max 0.30
_exptl_crystal_size_mid 0.20
_exptl_crystal_size_min 0.20
_refine_diff_density_max 0.578
_refine_diff_density_min -0.447
_refine_diff_density_rms 0.045
_refine_ls_extinction_method none
_refine_ls_goodness_of_fit_ref 1.092
_refine_ls_hydrogen_treatment mixed
_refine_ls_matrix_type full
_refine_ls_number_parameters 171
_refine_ls_number_reflns 2571
_refine_ls_number_restraints 0
_refine_ls_restrained_S_all 1.092
_refine_ls_R_factor_all 0.0446
_refine_ls_R_factor_gt 0.0350
_refine_ls_shift/su_max 0.001
_refine_ls_shift/su_mean 0.000
_refine_ls_structure_factor_coef Fsqd
_refine_ls_weighting_details 'calc w=1/[\s^2^(Fo^2^)+(0.0462P)^2^+0.2544P] where P=(Fo^2^+2Fc^2^)/3'
_refine_ls_weighting_scheme calc
_refine_ls_wR_factor_gt 0.0948
_refine_ls_wR_factor_ref 0.0981
_reflns_number_gt 2116
_reflns_number_total 2571
_reflns_threshold_expression I>2\s(I)
_cod_data_source_file c3ob41112e.txt
_cod_data_source_block mac68_3a.HCl.H2O
_cod_original_cell_volume 602.44(6)
_cod_database_code 7153051

loop_
_symmetry_equiv_pos_as_xyz
'x, y, z'
'-x, -y, -z'

loop_
_atom_site_label
_atom_site_type_symbol
_atom_site_fract_x
_atom_site_fract_y
_atom_site_fract_z
_atom_site_U_iso_or_equiv
_atom_site_adp_type
_atom_site_occupancy
_atom_site_symmetry_multiplicity
_atom_site_calc_flag
_atom_site_refinement_flags
N1 N 0.2984(2) 0.24512(15) 0.70697(13) 0.0217(3) Uani 1 1 d .
C2 C 0.3149(3) 0.10594(19) 0.79873(17) 0.0272(4) Uani 1 1 d .
H2 H 0.3528 0.0084 0.7713 0.033 Uiso 1 1 calc R
C3 C 0.2756(3) 0.1121(2) 0.92928(17) 0.0296(4) Uani 1 1 d .
H3 H 0.2847 0.0176 0.9943 0.036 Uiso 1 1 calc R
C4 C 0.2215(3) 0.2569(2) 0.97008(16) 0.0278(4) Uani 1 1 d .
H4 H 0.1953 0.2586 1.0620 0.033 Uiso 1 1 calc R
C5 C 0.2064(2) 0.39422(19) 0.87877(16) 0.0235(3) Uani 1 1 d .
H5 H 0.1715 0.4920 0.9053 0.030(5) Uiso 1 1 calc R
C6 C 0.2438(2) 0.38613(17) 0.74511(15) 0.0180(3) Uani 1 1 d .
N7 N 0.2319(2) 0.49929(15) 0.63510(13) 0.0197(3) Uani 1 1 d .
H7 H 0.201(3) 0.604(3) 0.637(2) 0.034(5) Uiso 1 1 d .
C8 C 0.2782(2) 0.43095(17) 0.52594(15) 0.0180(3) Uani 1 1 d .
C9 C 0.3205(2) 0.27295(18) 0.57065(15) 0.0194(3) Uani 1 1 d .
H9 H 0.346(3) 0.201(2) 0.5278(19) 0.028(5) Uiso 1 1 d .
C10 C 0.2726(2) 0.51903(17) 0.38991(15) 0.0183(3) Uani 1 1 d .
C11 C 0.3283(2) 0.43732(19) 0.28631(16) 0.0232(3) Uani 1 1 d .
H11 H 0.3718 0.3258 0.3044 0.028 Uiso 1 1 calc R
C12 C 0.3198(3) 0.5189(2) 0.15775(16) 0.0270(4) Uani 1 1 d .
H12 H 0.3583 0.4630 0.0876 0.032 Uiso 1 1 calc R
C13 C 0.2558(3) 0.6818(2) 0.12973(17) 0.0278(4) Uani 1 1 d .
H13 H 0.2494 0.7370 0.0411 0.033 Uiso 1 1 calc R
C14 C 0.2015(3) 0.7632(2) 0.23183(17) 0.0272(4) Uani 1 1 d .
H14 H 0.1585 0.8747 0.2130 0.033 Uiso 1 1 calc R
C15 C 0.2095(2) 0.68264(18) 0.36145(16) 0.0233(3) Uani 1 1 d .
H15 H 0.1718 0.7392 0.4311 0.028 Uiso 1 1 calc R
Cl16 Cl 0.12712(7) 0.82702(5) 0.70427(5) 0.03662(15) Uani 1 1 d .
O17 O -0.2874(2) 0.96891(18) 0.58208(18) 0.0419(4) Uani 1 1 d .
H17A H -0.251(4) 1.021(3) 0.509(3) 0.053(8) Uiso 1 1 d .
H17B H -0.180(5) 0.925(4) 0.615(3) 0.076(10) Uiso 1 1 d .

loop_
_atom_site_aniso_label
_atom_site_aniso_U_11
_atom_site_aniso_U_22
_atom_site_aniso_U_33
_atom_site_aniso_U_23
_atom_site_aniso_U_13
_atom_site_aniso_U_12
N1 0.0223(7) 0.0215(7) 0.0215(7) -0.0044(5) -0.0027(5) -0.0074(5)
C2 0.0308(9) 0.0198(8) 0.0292(9) -0.0005(6) -0.0061(7) -0.0078(7)
C3 0.0333(9) 0.0292(9) 0.0247(9) 0.0037(7) -0.0064(7) -0.0130(7)
C4 0.0271(8) 0.0377(9) 0.0193(8) -0.0035(7) -0.0036(7) -0.0119(7)
C5 0.0214(8) 0.0300(9) 0.0209(8) -0.0087(6) -0.0020(6) -0.0080(6)
C6 0.0143(7) 0.0201(7) 0.0199(7) -0.0042(6) -0.0022(6) -0.0059(6)
N7 0.0202(6) 0.0190(7) 0.0206(7) -0.0062(5) -0.0027(5) -0.0052(5)
C8 0.0152(7) 0.0214(7) 0.0192(7) -0.0074(6) -0.0017(6) -0.0057(6)
C9 0.0225(8) 0.0193(7) 0.0176(7) -0.0070(6) -0.0018(6) -0.0062(6)
C10 0.0139(7) 0.0223(8) 0.0191(7) -0.0047(6) -0.0018(6) -0.0061(6)
C11 0.0238(8) 0.0244(8) 0.0232(8) -0.0065(6) -0.0041(6) -0.0077(6)
C12 0.0284(9) 0.0357(9) 0.0210(8) -0.0087(7) -0.0034(7) -0.0130(7)
C13 0.0260(8) 0.0353(9) 0.0219(8) 0.0017(7) -0.0058(7) -0.0129(7)
C14 0.0261(8) 0.0240(8) 0.0276(9) -0.0004(7) -0.0044(7) -0.0061(7)
C15 0.0234(8) 0.0225(8) 0.0229(8) -0.0065(6) -0.0010(6) -0.0059(6)
Cl16 0.0417(3) 0.0261(2) 0.0392(3) -0.00644(18) -0.0048(2) -0.00772(18)
O17 0.0361(8) 0.0372(8) 0.0493(10) -0.0047(7) -0.0043(7) -0.0122(7)

loop_
_atom_type_symbol
_atom_type_description
_atom_type_scat_dispersion_real
_atom_type_scat_dispersion_imag
_atom_type_scat_source
C C 0.0033 0.0016 'International Tables Vol C Tables 4.2.6.8 and 6.1.1.4'
H H 0.0000 0.0000 'International Tables Vol C Tables 4.2.6.8 and 6.1.1.4'
N N 0.0061 0.0033 'International Tables Vol C Tables 4.2.6.8 and 6.1.1.4'
Cl Cl 0.1484 0.1585 'International Tables Vol C Tables 4.2.6.8 and 6.1.1.4'
O O 0.0106 0.0060 'International Tables Vol C Tables 4.2.6.8 and 6.1.1.4'

loop_
_geom_angle_atom_site_label_1
_geom_angle_atom_site_label_2
_geom_angle_atom_site_label_3
_geom_angle
C2 N1 C6 121.49(13)
C2 N1 C9 130.05(14)
C6 N1 C9 108.40(13)
N1 C2 H2 120.9
N1 C2 C3 118.12(15)
H2 C2 C3 120.9
C2 C3 H3 119.5
C2 C3 C4 121.02(16)
H3 C3 C4 119.5
C3 C4 H4 119.7
C3 C4 C5 120.61(15)
H4 C4 C5 119.7
C4 C5 H5 121.2
C4 C5 C6 117.68(15)
H5 C5 C6 121.2
N1 C6 C5 121.07(14)
N1 C6 N7 107.63(13)
C5 C6 N7 131.28(14)
C6 N7 H7 122.5(13)
C6 N7 C8 109.08(13)
H7 N7 C8 128.4(13)
N7 C8 C9 107.40(13)
N7 C8 C10 124.18(13)
C9 C8 C10 128.38(14)
N1 C9 C8 107.48(13)
N1 C9 H9 123.2(13)
C8 C9 H9 129.1(13)
C8 C10 C11 119.27(14)
C8 C10 C15 121.46(14)
C11 C10 C15 119.26(14)
C10 C11 H11 120.1
C10 C11 C12 119.89(15)
H11 C11 C12 120.1
C11 C12 H12 119.6
C11 C12 C13 120.75(15)
H12 C12 C13 119.6
C12 C13 H13 120.2
C12 C13 C14 119.57(15)
H13 C13 C14 120.2
C13 C14 H14 119.9
C13 C14 C15 120.25(15)
H14 C14 C15 119.9
C10 C15 C14 120.27(15)
C10 C15 H15 119.9
C14 C15 H15 119.9
H17A O17 H17B 107(3)

loop_
_geom_bond_atom_site_label_1
_geom_bond_atom_site_label_2
_geom_bond_distance
N1 C2 1.378(2)
N1 C6 1.3661(19)
N1 C9 1.380(2)
C2 H2 0.950
C2 C3 1.356(2)
C3 H3 0.950
C3 C4 1.412(2)
C4 H4 0.950
C4 C5 1.364(2)
C5 H5 0.950
C5 C6 1.395(2)
C6 N7 1.343(2)
N7 H7 0.92(2)
N7 C8 1.3811(19)
C8 C9 1.359(2)
C8 C10 1.462(2)
C9 H9 0.85(2)
C10 C11 1.399(2)
C10 C15 1.394(2)
C11 H11 0.950
C11 C12 1.380(2)
C12 H12 0.950
C12 C13 1.388(2)
C13 H13 0.950
C13 C14 1.384(2)
C14 H14 0.950
C14 C15 1.387(2)
C15 H15 0.950
O17 H17A 0.82(3)
O17 H17B 0.84(3)

loop_
_geom_hbond_atom_site_label_D
_geom_hbond_atom_site_label_H
_geom_hbond_atom_site_label_A
_geom_hbond_distance_DH
_geom_hbond_distance_HA
_geom_hbond_distance_DA
_geom_hbond_angle_DHA
_geom_hbond_site_symmetry_A
N7 H7 Cl16 0.92(2) 2.21(2) 3.0991(14) 163.4(17) .
O17 H17A Cl16 0.82(3) 2.42(3) 3.2404(18) 177(2) 2_576
O17 H17B Cl16 0.84(3) 2.36(3) 3.2024(18) 174(3) .

loop_
_geom_torsion_atom_site_label_1
_geom_torsion_atom_site_label_2
_geom_torsion_atom_site_label_3
_geom_torsion_atom_site_label_4
_geom_torsion
C6 N1 C2 C3 -0.1(2)
C9 N1 C2 C3 -176.89(16)
N1 C2 C3 C4 -0.7(3)
C2 C3 C4 C5 0.3(3)
C3 C4 C5 C6 0.7(2)
C2 N1 C6 C5 1.2(2)
C2 N1 C6 N7 -177.34(13)
C9 N1 C6 C5 178.60(14)
C9 N1 C6 N7 0.08(16)
C4 C5 C6 N1 -1.5(2)
C4 C5 C6 N7 176.66(15)
N1 C6 N7 C8 0.21(16)
C5 C6 N7 C8 -178.10(15)
C6 N7 C8 C9 -0.43(16)
C6 N7 C8 C10 177.57(13)
N7 C8 C9 N1 0.47(17)
C10 C8 C9 N1 -177.41(14)
C2 N1 C9 C8 176.78(15)
C6 N1 C9 C8 -0.35(17)
N7 C8 C10 C11 178.21(14)
N7 C8 C10 C15 -2.9(2)
C9 C8 C10 C11 -4.2(2)
C9 C8 C10 C15 174.62(15)
C8 C10 C11 C12 178.75(14)
C15 C10 C11 C12 -0.1(2)
C10 C11 C12 C13 -0.2(2)
C11 C12 C13 C14 0.5(3)
C12 C13 C14 C15 -0.4(3)
C13 C14 C15 C10 0.1(2)
C8 C10 C15 C14 -178.66(14)
C11 C10 C15 C14 0.2(2)
